data_4073618
loop_
_publ_author_name
'Wang, Xinjiao'
'Chen, Hongyu'
'Li, Xingwei'

_publ_section_title
;
 Ir(III)-Induced C-Bound to N-Bound Tautomerization of a N-Heterocyclic
 Carbene
;
_journal_issue 18
_journal_name_full Organometallics
_journal_page_first 4684
_journal_paper_doi 10.1021/om700498w
_journal_volume 26
_journal_year 2007
_chemical_formula_sum 'C17 H27 Cl2 Ir N2'
_chemical_formula_weight 522.51
_chemical_name_systematic
;

 ?

;
_space_group_IT_number 2
_symmetry_cell_setting triclinic
_symmetry_space_group_name_Hall '-P 1'
_symmetry_space_group_name_H-M 'P -1'
_atom_sites_solution_hydrogens geom
_atom_sites_solution_primary direct
_atom_sites_solution_secondary difmap
_audit_creation_method SHELXL-97
_cell_angle_alpha 91.3790(10)
_cell_angle_beta 102.1070(10)
_cell_angle_gamma 102.6400(10)
_cell_formula_units_Z 2
_cell_length_a 7.3060(2)
_cell_length_b 8.2593(3)
_cell_length_c 16.8867(5)
_cell_measurement_reflns_used 5310
_cell_measurement_temperature 296(2)
_cell_measurement_theta_max 30.57
_cell_measurement_theta_min 2.47
_cell_volume 969.56(5)
_computing_cell_refinement 'Bruker SMART'
_computing_data_collection 'Bruker SMART'
_computing_data_reduction 'Bruker SAINT'
_computing_molecular_graphics 'Bruker SHELXTL'
_computing_publication_material 'Bruker SHELXTL'
_computing_structure_refinement 'SHELXL-97 (Sheldrick, 1997)'
_computing_structure_solution 'SHELXS-97 (Sheldrick, 1990)'
_diffrn_ambient_temperature 296(2)
_diffrn_measured_fraction_theta_full 0.995
_diffrn_measured_fraction_theta_max 0.995
_diffrn_measurement_device_type 'CCD area detector'
_diffrn_measurement_method 'phi and omega scans'
_diffrn_radiation_monochromator graphite
_diffrn_radiation_source 'fine-focus sealed tube'
_diffrn_radiation_type MoK\a
_diffrn_radiation_wavelength 0.71073
_diffrn_reflns_av_R_equivalents 0.0230
_diffrn_reflns_av_sigmaI/netI 0.0201
_diffrn_reflns_limit_h_max 9
_diffrn_reflns_limit_h_min -10
_diffrn_reflns_limit_k_max 11
_diffrn_reflns_limit_k_min -11
_diffrn_reflns_limit_l_max 23
_diffrn_reflns_limit_l_min -24
_diffrn_reflns_number 20988
_diffrn_reflns_theta_full 30.61
_diffrn_reflns_theta_max 30.61
_diffrn_reflns_theta_min 2.47
_exptl_absorpt_coefficient_mu 7.159
_exptl_absorpt_correction_T_max 0.5346
_exptl_absorpt_correction_T_min 0.2226
_exptl_absorpt_correction_type multi-scan
_exptl_crystal_colour yellow
_exptl_crystal_density_diffrn 1.790
_exptl_crystal_density_meas 0
_exptl_crystal_density_method 'not measured'
_exptl_crystal_description plate
_exptl_crystal_F_000 508
_exptl_crystal_size_max 0.30
_exptl_crystal_size_mid 0.20
_exptl_crystal_size_min 0.10
_refine_diff_density_max 0.801
_refine_diff_density_min -0.821
_refine_diff_density_rms 0.086
_refine_ls_extinction_method none
_refine_ls_goodness_of_fit_ref 1.053
_refine_ls_hydrogen_treatment mixed
_refine_ls_matrix_type full
_refine_ls_number_parameters 209
_refine_ls_number_reflns 5949
_refine_ls_number_restraints 0
_refine_ls_restrained_S_all 1.053
_refine_ls_R_factor_all 0.0196
_refine_ls_R_factor_gt 0.0167
_refine_ls_shift/su_max 0.005
_refine_ls_shift/su_mean 0.000
_refine_ls_structure_factor_coef Fsqd
_refine_ls_weighting_details 'calc w=1/[\s^2^(Fo^2^)+(0.0167P)^2^+0.3813P] where P=(Fo^2^+2Fc^2^)/3'
_refine_ls_weighting_scheme calc
_refine_ls_wR_factor_gt 0.0383
_refine_ls_wR_factor_ref 0.0393
_reflns_number_gt 5536
_reflns_number_total 5949
_reflns_threshold_expression >2sigma(I)
_cod_data_source_file om700498w-file001.cif
_cod_data_source_block lxw2
_cod_depositor_comments
;
The following automatic conversions were performed:

'_symmetry_cell_setting' value 'Triclinic' changed to 'triclinic'
according to /home/saulius/struct/CIF-dictionaries/cif_core.dic
dictionary named 'cif_core.dic' version 2.4.1 from 2010-06-29.

Automatic conversion script
Id: cif_fix_values 1715 2011-07-08 13:25:40Z adriana 
;
_cod_original_sg_symbol_H-M P-1
_cod_database_code 4073618

loop_
_symmetry_equiv_pos_as_xyz
'x, y, z'
'-x, -y, -z'

loop_
_atom_site_label
_atom_site_type_symbol
_atom_site_fract_x
_atom_site_fract_y
_atom_site_fract_z
_atom_site_U_iso_or_equiv
_atom_site_adp_type
_atom_site_occupancy
_atom_site_symmetry_multiplicity
_atom_site_calc_flag
_atom_site_refinement_flags
Ir1 Ir 0.983490(9) 0.884789(9) 0.693260(5) 0.02974(3) Uani 1 1 d .
Cl1 Cl 1.27698(7) 0.84813(8) 0.78008(4) 0.04477(12) Uani 1 1 d .
Cl2 Cl 1.11191(8) 0.82357(7) 0.57696(3) 0.04339(12) Uani 1 1 d .
C1 C 0.7041(3) 0.9269(3) 0.69716(15) 0.0390(5) Uani 1 1 d .
C2 C 0.7826(3) 0.8590(3) 0.77092(15) 0.0453(5) Uani 1 1 d .
C3 C 0.7978(3) 0.6918(3) 0.74930(16) 0.0448(5) Uani 1 1 d .
C4 C 0.7392(3) 0.6623(3) 0.66510(16) 0.0407(5) Uani 1 1 d .
C5 C 0.6859(3) 0.8094(3) 0.63135(14) 0.0365(4) Uani 1 1 d .
C6 C 0.6455(4) 1.0893(3) 0.6890(2) 0.0582(7) Uani 1 1 d .
H6A H 0.6650 1.1322 0.6383 0.087 Uiso 1 1 calc R
H6B H 0.7217 1.1671 0.7330 0.087 Uiso 1 1 calc R
H6C H 0.5120 1.0729 0.6905 0.087 Uiso 1 1 calc R
C7 C 0.8041(5) 0.9301(5) 0.85581(19) 0.0755(10) Uani 1 1 d .
H7A H 0.8181 1.0485 0.8559 0.113 Uiso 1 1 calc R
H7B H 0.9159 0.9060 0.8902 0.113 Uiso 1 1 calc R
H7C H 0.6921 0.8815 0.8757 0.113 Uiso 1 1 calc R
C8 C 0.8676(5) 0.5744(4) 0.8082(2) 0.0726(10) Uani 1 1 d .
H8A H 0.7633 0.5170 0.8307 0.109 Uiso 1 1 calc R
H8B H 0.9688 0.6358 0.8511 0.109 Uiso 1 1 calc R
H8C H 0.9154 0.4951 0.7806 0.109 Uiso 1 1 calc R
C9 C 0.7296(4) 0.5065(3) 0.6151(2) 0.0627(8) Uani 1 1 d .
H9A H 0.8222 0.4490 0.6430 0.094 Uiso 1 1 calc R
H9B H 0.7575 0.5350 0.5635 0.094 Uiso 1 1 calc R
H9C H 0.6030 0.4358 0.6070 0.094 Uiso 1 1 calc R
C10 C 0.6044(3) 0.8248(4) 0.54341(16) 0.0520(6) Uani 1 1 d .
H10A H 0.4665 0.7958 0.5331 0.078 Uiso 1 1 calc R
H10B H 0.6479 0.7511 0.5105 0.078 Uiso 1 1 calc R
H10C H 0.6467 0.9373 0.5302 0.078 Uiso 1 1 calc R
C11 C 1.1032(3) 1.1289(3) 0.68549(13) 0.0325(4) Uani 1 1 d .
C12 C 1.1758(4) 1.3737(3) 0.62914(17) 0.0469(5) Uani 1 1 d .
H12 H 1.1874 1.4502 0.5899 0.056 Uiso 1 1 calc R
C13 C 1.2291(4) 1.4059(3) 0.70975(17) 0.0474(6) Uani 1 1 d .
H13 H 1.2859 1.5093 0.7375 0.057 Uiso 1 1 calc R
C14 C 1.2181(4) 1.2360(3) 0.83131(14) 0.0452(5) Uani 1 1 d .
H14A H 1.1701 1.1205 0.8406 0.054 Uiso 1 1 calc R
H14B H 1.1472 1.3023 0.8557 0.054 Uiso 1 1 calc R
C15 C 1.4289(4) 1.2889(4) 0.87229(16) 0.0554(6) Uani 1 1 d .
H15A H 1.4726 1.4079 0.8697 0.066 Uiso 1 1 calc R
H15B H 1.5022 1.2339 0.8432 0.066 Uiso 1 1 calc R
C16 C 1.4672(6) 1.2473(5) 0.9603(2) 0.0798(10) Uani 1 1 d .
H16A H 1.3964 1.3047 0.9896 0.096 Uiso 1 1 calc R
H16B H 1.4200 1.1287 0.9629 0.096 Uiso 1 1 calc R
C17 C 1.6780(7) 1.2954(7) 1.0014(3) 0.1148(17) Uani 1 1 d .
H17A H 1.7484 1.2361 0.9738 0.172 Uiso 1 1 calc R
H17B H 1.6942 1.2677 1.0569 0.172 Uiso 1 1 calc R
H17C H 1.7254 1.4129 0.9995 0.172 Uiso 1 1 calc R
N1 N 1.1004(3) 1.2049(2) 0.61570(13) 0.0391(4) Uani 1 1 d .
H1 H 1.054(4) 1.156(3) 0.5714(17) 0.040(7) Uiso 1 1 d .
N2 N 1.1828(3) 1.2544(2) 0.74415(12) 0.0388(4) Uani 1 1 d .

loop_
_atom_site_aniso_label
_atom_site_aniso_U_11
_atom_site_aniso_U_22
_atom_site_aniso_U_33
_atom_site_aniso_U_23
_atom_site_aniso_U_13
_atom_site_aniso_U_12
Ir1 0.02590(4) 0.02903(4) 0.03174(4) 0.00495(3) 0.00442(3) 0.00246(3)
Cl1 0.0329(2) 0.0477(3) 0.0474(3) 0.0098(2) -0.0023(2) 0.0060(2)
Cl2 0.0457(3) 0.0483(3) 0.0380(3) 0.0016(2) 0.0121(2) 0.0120(2)
C1 0.0300(9) 0.0379(11) 0.0504(13) 0.0057(9) 0.0140(9) 0.0053(8)
C2 0.0320(10) 0.0575(15) 0.0428(13) 0.0059(11) 0.0130(9) -0.0025(9)
C3 0.0322(10) 0.0427(12) 0.0563(15) 0.0219(11) 0.0090(10) 0.0005(9)
C4 0.0283(9) 0.0306(10) 0.0574(14) 0.0060(9) 0.0025(9) 0.0010(7)
C5 0.0270(8) 0.0359(11) 0.0438(12) 0.0064(9) 0.0036(8) 0.0053(7)
C6 0.0530(14) 0.0402(13) 0.091(2) 0.0069(13) 0.0310(15) 0.0163(11)
C7 0.0594(18) 0.113(3) 0.0475(17) -0.0049(17) 0.0249(14) -0.0062(18)
C8 0.0551(16) 0.074(2) 0.084(2) 0.0490(19) 0.0095(16) 0.0052(14)
C9 0.0517(15) 0.0348(13) 0.092(2) -0.0075(14) 0.0024(15) 0.0027(11)
C10 0.0362(11) 0.0696(17) 0.0454(14) 0.0060(12) -0.0032(10) 0.0137(11)
C11 0.0289(8) 0.0329(10) 0.0337(10) 0.0032(8) 0.0063(7) 0.0037(7)
C12 0.0523(13) 0.0351(11) 0.0549(15) 0.0153(10) 0.0176(11) 0.0069(10)
C13 0.0511(13) 0.0300(11) 0.0584(16) 0.0028(10) 0.0150(12) 0.0012(9)
C14 0.0512(13) 0.0443(13) 0.0372(12) -0.0016(10) 0.0128(10) 0.0022(10)
C15 0.0534(14) 0.0612(17) 0.0417(14) -0.0027(12) 0.0058(11) -0.0026(12)
C16 0.090(2) 0.089(3) 0.0449(17) 0.0057(16) -0.0017(17) 0.003(2)
C17 0.111(4) 0.145(5) 0.060(2) 0.002(3) -0.028(2) 0.013(3)
N1 0.0436(10) 0.0361(10) 0.0356(10) 0.0062(8) 0.0087(8) 0.0047(8)
N2 0.0401(9) 0.0335(9) 0.0397(10) 0.0006(8) 0.0090(8) 0.0019(7)

loop_
_atom_type_symbol
_atom_type_description
_atom_type_scat_dispersion_real
_atom_type_scat_dispersion_imag
_atom_type_scat_source
C C 0.0033 0.0016 'International Tables Vol C Tables 4.2.6.8 and 6.1.1.4'
H H 0.0000 0.0000 'International Tables Vol C Tables 4.2.6.8 and 6.1.1.4'
N N 0.0061 0.0033 'International Tables Vol C Tables 4.2.6.8 and 6.1.1.4'
Cl Cl 0.1484 0.1585 'International Tables Vol C Tables 4.2.6.8 and 6.1.1.4'
Ir Ir -1.4442 7.9887 'International Tables Vol C Tables 4.2.6.8 and 6.1.1.4'

loop_
_geom_angle_atom_site_label_1
_geom_angle_atom_site_label_2
_geom_angle_atom_site_label_3
_geom_angle
C11 Ir1 C2 110.69(9)
C11 Ir1 C5 113.72(8)
C2 Ir1 C5 65.12(9)
C11 Ir1 C1 94.30(8)
C2 Ir1 C1 39.05(9)
C5 Ir1 C1 38.55(9)
C11 Ir1 C3 149.19(9)
C2 Ir1 C3 38.82(10)
C5 Ir1 C3 63.72(9)
C1 Ir1 C3 64.22(9)
C11 Ir1 C4 152.33(8)
C2 Ir1 C4 63.73(10)
C5 Ir1 C4 38.62(8)
C1 Ir1 C4 63.88(8)
C3 Ir1 C4 36.56(9)
C11 Ir1 Cl1 91.14(6)
C2 Ir1 Cl1 104.30(7)
C5 Ir1 Cl1 154.94(6)
C1 Ir1 Cl1 141.87(7)
C3 Ir1 Cl1 93.48(6)
C4 Ir1 Cl1 116.53(6)
C11 Ir1 Cl2 87.43(6)
C2 Ir1 Cl2 157.36(7)
C5 Ir1 Cl2 95.67(6)
C1 Ir1 Cl2 129.68(7)
C3 Ir1 Cl2 123.13(7)
C4 Ir1 Cl2 93.87(7)
Cl1 Ir1 Cl2 88.21(2)
C5 C1 C2 107.9(2)
C5 C1 C6 124.8(2)
C2 C1 C6 127.3(2)
C5 C1 Ir1 70.50(11)
C2 C1 Ir1 70.00(12)
C6 C1 Ir1 126.28(16)
C1 C2 C3 107.3(2)
C1 C2 C7 126.4(3)
C3 C2 C7 125.1(3)
C1 C2 Ir1 70.95(12)
C3 C2 Ir1 73.46(13)
C7 C2 Ir1 130.90(18)
C4 C3 C2 108.3(2)
C4 C3 C8 126.6(3)
C2 C3 C8 125.1(3)
C4 C3 Ir1 71.84(13)
C2 C3 Ir1 67.72(12)
C8 C3 Ir1 125.41(17)
C3 C4 C5 108.6(2)
C3 C4 C9 127.4(2)
C5 C4 C9 124.0(2)
C3 C4 Ir1 71.61(12)
C5 C4 Ir1 67.94(11)
C9 C4 Ir1 126.45(18)
C1 C5 C4 107.8(2)
C1 C5 C10 126.6(2)
C4 C5 C10 125.3(2)
C1 C5 Ir1 70.96(12)
C4 C5 Ir1 73.44(12)
C10 C5 Ir1 126.51(16)
N1 C11 N2 103.97(18)
N1 C11 Ir1 124.86(16)
N2 C11 Ir1 130.84(16)
C13 C12 N1 106.4(2)
C12 C13 N2 106.7(2)
N2 C14 C15 112.7(2)
C14 C15 C16 112.2(3)
C17 C16 C15 112.8(3)
C11 N1 C12 112.2(2)
C11 N2 C13 110.7(2)
C11 N2 C14 125.37(19)
C13 N2 C14 124.0(2)

loop_
_geom_bond_atom_site_label_1
_geom_bond_atom_site_label_2
_geom_bond_distance
Ir1 C11 2.034(2)
Ir1 C2 2.146(2)
Ir1 C5 2.152(2)
Ir1 C1 2.158(2)
Ir1 C3 2.223(2)
Ir1 C4 2.226(2)
Ir1 Cl1 2.4137(5)
Ir1 Cl2 2.4343(5)
C1 C5 1.423(3)
C1 C2 1.438(4)
C1 C6 1.496(3)
C2 C3 1.454(4)
C2 C7 1.500(4)
C3 C4 1.395(4)
C3 C8 1.496(4)
C4 C5 1.449(3)
C4 C9 1.502(4)
C5 C10 1.499(3)
C11 N1 1.347(3)
C11 N2 1.356(3)
C12 C13 1.338(4)
C12 N1 1.376(3)
C13 N2 1.396(3)
C14 N2 1.458(3)
C14 C15 1.512(4)
C15 C16 1.516(4)
C16 C17 1.510(6)
